data_7132146
loop_
_publ_author_name
'Li, Wanwan'
'Gong, Qingbao'
'Wu, Qinghua'
'Guo, Luying'
'Guo, Xing'
'Guo, Dianjun'
'Jiao, Lijuan'
'Hao, Erhong'

_publ_section_title
;
 Pictet--Spengler Synthesis of Twist Quinoline-Fused BODIPYs as
 Heavy-Atom-Free Photosensitizers
;
_journal_name_full 'Chemical Communications'
_journal_paper_doi 10.1039/D3CC04460B
_journal_year 2023
_chemical_formula_moiety 'C31 H24 B F2 N3'
_chemical_formula_sum 'C31 H24 B F2 N3'
_chemical_formula_weight 487.34
_space_group_crystal_system monoclinic
_space_group_IT_number 14
_space_group_name_Hall '-P 2ybc'
_space_group_name_H-M_alt 'P 1 21/c 1'
_atom_sites_solution_hydrogens geom
_atom_sites_solution_primary dual
_audit_creation_date 2023-09-15
_audit_creation_method
;
Olex2 1.5
(compiled 2022.04.07 svn.rca3783a0 for OlexSys, GUI svn.r6498)
;
_audit_update_record
;
2023-09-15 deposited with the CCDC.	2023-09-21 downloaded from the CCDC.
;
_cell_angle_alpha 90
_cell_angle_beta 110.660(3)
_cell_angle_gamma 90
_cell_formula_units_Z 4
_cell_length_a 12.3821(12)
_cell_length_b 18.3455(15)
_cell_length_c 11.4591(12)
_cell_measurement_reflns_used 9894
_cell_measurement_temperature 300.00
_cell_measurement_theta_max 24.483
_cell_measurement_theta_min 2.833
_cell_volume 2435.6(4)
_computing_cell_refinement 'SAINT V8.40B (?, 2016)'
_computing_data_collection 'Bruker D8 Venture diffractometer'
_computing_data_reduction 'SAINT V8.40B (?, 2016)'
_computing_molecular_graphics 'Olex2 1.5 (Dolomanov et al., 2009)'
_computing_publication_material 'Olex2 1.5 (Dolomanov et al., 2009)'
_computing_structure_refinement 'SHELXL 2019/2 (Sheldrick, 2015)'
_computing_structure_solution 'SHELXT 2018/2 (Sheldrick, 2018)'
_diffrn_ambient_temperature 300.00
_diffrn_detector 'CCD area detector'
_diffrn_measured_fraction_theta_full 0.997
_diffrn_measured_fraction_theta_max 0.997
_diffrn_measurement_device 'three-circle diffractometer'
_diffrn_measurement_device_type 'Bruker APEX-II CCD'
_diffrn_measurement_method 'phi and omega scans'
_diffrn_radiation_monochromator graphite
_diffrn_radiation_probe x-ray
_diffrn_radiation_type MoK\a
_diffrn_radiation_wavelength 0.71073
_diffrn_reflns_av_R_equivalents 0.0693
_diffrn_reflns_av_unetI/netI 0.0271
_diffrn_reflns_Laue_measured_fraction_full 0.997
_diffrn_reflns_Laue_measured_fraction_max 0.997
_diffrn_reflns_limit_h_max 14
_diffrn_reflns_limit_h_min -14
_diffrn_reflns_limit_k_max 21
_diffrn_reflns_limit_k_min -20
_diffrn_reflns_limit_l_max 13
_diffrn_reflns_limit_l_min -13
_diffrn_reflns_number 65120
_diffrn_reflns_point_group_measured_fraction_full 0.997
_diffrn_reflns_point_group_measured_fraction_max 0.997
_diffrn_reflns_theta_full 25.156
_diffrn_reflns_theta_max 25.156
_diffrn_reflns_theta_min 2.832
_diffrn_source 'sealed X-ray tube'
_diffrn_source_current 30.0
_diffrn_source_power 1.5
_diffrn_source_target Mo
_diffrn_source_voltage 50.0
_diffrn_standards_number 0
_exptl_absorpt_coefficient_mu 0.089
_exptl_absorpt_correction_T_max 0.7452
_exptl_absorpt_correction_T_min 0.6277
_exptl_absorpt_correction_type multi-scan
_exptl_absorpt_process_details
;
SADABS-2016/2 (Bruker,2016/2) was used for absorption correction.
wR2(int) was 0.1083 before and 0.0747 after correction.
The Ratio of minimum to maximum transmission is 0.8423.
The \l/2 correction factor is Not present.
;
_exptl_crystal_colour 'clear light red'
_exptl_crystal_colour_lustre clear
_exptl_crystal_colour_modifier light
_exptl_crystal_colour_primary red
_exptl_crystal_density_diffrn 1.329
_exptl_crystal_description block
_exptl_crystal_F_000 1016
_exptl_crystal_recrystallization_method
'The crystals were growth by means of evaporation of a mixture of n-hexane and toluene at RT.'
_exptl_crystal_size_max 0.13
_exptl_crystal_size_mid 0.12
_exptl_crystal_size_min 0.1
_refine_diff_density_max 0.363
_refine_diff_density_min -0.428
_refine_diff_density_rms 0.049
_refine_ls_extinction_coef 0.014(2)
_refine_ls_extinction_expression Fc^*^=kFc[1+0.001xFc^2^\l^3^/sin(2\q)]^-1/4^
_refine_ls_extinction_method 'SHELXL-2019/2 (Sheldrick 2019)'
_refine_ls_goodness_of_fit_ref 1.026
_refine_ls_hydrogen_treatment constr
_refine_ls_matrix_type full
_refine_ls_number_parameters 430
_refine_ls_number_reflns 4352
_refine_ls_number_restraints 703
_refine_ls_restrained_S_all 1.038
_refine_ls_R_factor_all 0.0841
_refine_ls_R_factor_gt 0.0626
_refine_ls_shift/su_max 0.000
_refine_ls_shift/su_mean 0.000
_refine_ls_structure_factor_coef Fsqd
_refine_ls_weighting_details 'w=1/[\s^2^(Fo^2^)+(0.0771P)^2^+2.0030P] where P=(Fo^2^+2Fc^2^)/3'
_refine_ls_weighting_scheme calc
_refine_ls_wR_factor_gt 0.1601
_refine_ls_wR_factor_ref 0.1786
_reflns_Friedel_coverage 0.000
_reflns_number_gt 3257
_reflns_number_total 4352
_reflns_threshold_expression 'I > 2\s(I)'
_cod_data_source_file d3cc04460b2.cif
_cod_data_source_block 3a
_cod_database_code 7132146
_shelx_shelxl_version_number 2019/2
_shelx_space_group_comment
;
The symmetry employed for this shelxl refinement is uniquely defined
by the following loop, which should always be used as a source of
symmetry information in preference to the above space-group names.
They are only intended as comments.
;
_shelx_estimated_absorpt_t_max 0.991
_shelx_estimated_absorpt_t_min 0.989
_exptl_crystal_mounting_method
'Crystals were removed from the crystallisation vial and immediately coated with polybutenes oil (CAS: 9003-29-6) on a glass slide. A suitable single crystal coated with polybutenes oil as less as possible was sealed in capillary tube filled with argon. The capillary tube with single crystal was mounted on copper pin with solid paraffin.'
_olex2_refinement_description
;
1. Fixed Uiso
 At 1.2 times of:
  All C(H) groups
 At 1.5 times of:
  All C(H,H,H) groups
2. Restrained distances
 C17A-C16 \\sim C17-C16
 with sigma of 0.02
 C5-C23 \\sim C5-C23A
 with sigma of 0.02
 C29-C24 \\sim C29A-C24A
 with sigma of 0.02
 C30-C26 \\sim C30A-C26A
 with sigma of 0.02
 C31-C28 \\sim C31A-C28A
 with sigma of 0.02
3. Restrained planarity
 C5, C23, C24, C25, C26, C27, C28, C29, C30, C31
 with sigma of 0.1
 C5, C23A, C24A, C25A, C26A, C27A, C28A, C29A, C30A, C31A
 with sigma of 0.1
4. Uiso/Uaniso restraints and constraints
C17 \\sim C18 \\sim C19 \\sim C20 \\sim C21 \\sim C22 \\sim C19A \\sim C17A
\\sim C22A \\sim C20A \\sim C18A \\sim C21A: within 2A with sigma of 0.01 and
sigma for terminal atoms of 0.02 within 2A
C23 \\sim C24 \\sim C25 \\sim C26 \\sim C27 \\sim C28 \\sim C29 \\sim C30 \\sim
C31 \\sim C23A \\sim C24A \\sim C25A \\sim C26A \\sim C27A \\sim C28A \\sim
C29A \\sim C30A \\sim C31A: within 2A with sigma of 0.01 and sigma for terminal
atoms of 0.02 within 2A
5. Rigid body (RIGU) restrains
 C16, C17, C18, C19, C20, C21, C22, C19A, C17A, C22A, C20A, C18A, C21A
 with sigma for 1-2 distances of 0.01 and sigma for 1-3 distances of 0.02
 C5, C23, C24, C25, C26, C27, C28, C29, C30, C31, C23A, C24A, C25A, C26A, C27A,
  C28A, C29A, C30A, C31A
 with sigma for 1-2 distances of 0.01 and sigma for 1-3 distances of 0.02
6. Others
 Sof(C17A)=Sof(C22A)=Sof(H22A)=Sof(C21A)=Sof(H21A)=Sof(C20A)=Sof(H20A)=
 Sof(C19A)=Sof(H19A)=Sof(C18A)=Sof(H18A)=1-FVAR(1)
 Sof(C17)=Sof(C18)=Sof(H18)=Sof(C19)=Sof(H19)=Sof(C20)=Sof(H20)=Sof(C21)=
 Sof(H21)=Sof(C22)=Sof(H22)=FVAR(1)
 Sof(C23A)=Sof(C24A)=Sof(C25A)=Sof(H25A)=Sof(C26A)=Sof(C27A)=Sof(H27A)=
 Sof(C28A)=Sof(C29A)=Sof(H29D)=Sof(H29E)=Sof(H29F)=Sof(C30A)=Sof(H30D)=
 Sof(H30E)=Sof(H30F)=Sof(C31A)=Sof(H31D)=Sof(H31E)=Sof(H31F)=1-FVAR(2)
 Sof(C23)=Sof(C24)=Sof(C25)=Sof(H25)=Sof(C26)=Sof(C27)=Sof(H27)=Sof(C28)=
 Sof(C29)=Sof(H29A)=Sof(H29B)=Sof(H29C)=Sof(C30)=Sof(H30A)=Sof(H30B)=Sof(H30C)=
 Sof(C31)=Sof(H31A)=Sof(H31B)=Sof(H31C)=FVAR(2)
7.a Aromatic/amide H refined with riding coordinates:
 C1(H1), C2(H2), C3(H3), C7(H7), C12(H12), C13(H13), C14(H14), C15(H15),
 C25(H25), C27(H27), C18(H18), C19(H19), C20(H20), C21(H21), C22(H22),
 C22A(H22A), C21A(H21A), C20A(H20A), C19A(H19A), C18A(H18A), C25A(H25A),
 C27A(H27A)
7.b Fitted hexagon refined as free rotating group:
 C23(C24,C25,C26,C27,C28), C17(C18,C19,C20,C21,C22), C17A(C22A,C21A,C20A,C19A,
 C18A), C23A(C24A,C25A,C26A,C27A,C28A)
7.c Idealised Me refined as rotating group:
 C29(H29A,H29B,H29C), C30(H30A,H30B,H30C), C31(H31A,H31B,H31C), C29A(H29D,H29E,
 H29F), C30A(H30D,H30E,H30F), C31A(H31D,H31E,H31F)
;
_olex2_submission_special_instructions 'No special instructions were received'

loop_
_space_group_symop_operation_xyz
'x, y, z'
'-x, y+1/2, -z+1/2'
'-x, -y, -z'
'x, -y-1/2, z-1/2'

loop_
_atom_site_label
_atom_site_type_symbol
_atom_site_fract_x
_atom_site_fract_y
_atom_site_fract_z
_atom_site_U_iso_or_equiv
_atom_site_adp_type
_atom_site_occupancy
_atom_site_site_symmetry_order
_atom_site_calc_flag
_atom_site_refinement_flags_posn
_atom_site_refinement_flags_adp
_atom_site_refinement_flags_occupancy
_atom_site_disorder_assembly
_atom_site_disorder_group
F1 F 0.38310(14) 0.46860(9) 0.42043(15) 0.0595(5) Uani 1 1 d . . . . .
F2 F 0.33736(13) 0.43474(9) 0.21953(15) 0.0585(5) Uani 1 1 d . . . . .
N1 N 0.45944(17) 0.53836(11) 0.29111(18) 0.0418(5) Uani 1 1 d . . . . .
N2 N 0.53323(18) 0.41353(11) 0.35941(18) 0.0435(5) Uani 1 1 d . . . . .
N3 N 0.6516(3) 0.22391(14) 0.5629(2) 0.0684(7) Uani 1 1 d . . . . .
C1 C 0.3959(2) 0.59839(14) 0.2687(2) 0.0491(6) Uani 1 1 d . . . . .
H1 H 0.323163 0.601910 0.274860 0.059 Uiso 1 1 calc R U . . .
C2 C 0.4530(2) 0.65578(15) 0.2345(3) 0.0529(7) Uani 1 1 d . . . . .
H2 H 0.425860 0.703131 0.214927 0.063 Uiso 1 1 calc R U . . .
C3 C 0.5560(2) 0.62912(15) 0.2353(2) 0.0522(7) Uani 1 1 d . . . . .
H3 H 0.612086 0.654736 0.215569 0.063 Uiso 1 1 calc R U . . .
C4 C 0.5616(2) 0.55516(14) 0.2719(2) 0.0435(6) Uani 1 1 d . . . . .
C5 C 0.6486(2) 0.50462(14) 0.2966(2) 0.0429(6) Uani 1 1 d D . . . .
C6 C 0.6359(2) 0.43563(14) 0.3461(2) 0.0440(6) Uani 1 1 d . . . . .
C7 C 0.7209(2) 0.38355(14) 0.3971(2) 0.0506(6) Uani 1 1 d . . . . .
H7 H 0.796473 0.385123 0.398730 0.061 Uiso 1 1 calc R U . . .
C8 C 0.6711(2) 0.32818(15) 0.4458(2) 0.0523(7) Uani 1 1 d . . . . .
C9 C 0.5544(2) 0.34737(14) 0.4180(2) 0.0472(6) Uani 1 1 d . . . . .
C10 C 0.4792(3) 0.29895(14) 0.4505(3) 0.0557(7) Uani 1 1 d . . . . .
C11 C 0.5353(3) 0.23948(15) 0.5275(3) 0.0626(8) Uani 1 1 d . . . . .
C12 C 0.4690(4) 0.19019(18) 0.5674(3) 0.0777(10) Uani 1 1 d . . . . .
H12 H 0.505474 0.152508 0.621126 0.093 Uiso 1 1 calc R U . . .
C13 C 0.3524(4) 0.19661(19) 0.5288(4) 0.0959(14) Uani 1 1 d . . . . .
H13 H 0.309810 0.163703 0.556765 0.115 Uiso 1 1 calc R U . . .
C14 C 0.2963(4) 0.2526(2) 0.4471(4) 0.0960(14) Uani 1 1 d . . . . .
H14 H 0.216102 0.255285 0.417137 0.115 Uiso 1 1 calc R U . . .
C15 C 0.3594(3) 0.30361(17) 0.4112(4) 0.0726(10) Uani 1 1 d . . . . .
H15 H 0.321579 0.341877 0.359698 0.087 Uiso 1 1 calc R U . . .
C16 C 0.7160(3) 0.26396(16) 0.5186(3) 0.0652(8) Uani 1 1 d D . . . .
C23 C 0.7597(3) 0.5257(3) 0.2763(6) 0.0445(11) Uani 0.700(11) 1 d DG U P A 1
C24 C 0.7714(4) 0.5076(3) 0.1636(5) 0.0590(13) Uani 0.700(11) 1 d DG U P A 1
C25 C 0.8724(5) 0.5249(3) 0.1428(4) 0.0698(14) Uani 0.700(11) 1 d G U P A 1
H25 H 0.880222 0.512777 0.067343 0.084 Uiso 0.700(11) 1 calc R U P A 1
C26 C 0.9616(4) 0.5604(4) 0.2346(5) 0.0736(15) Uani 0.700(11) 1 d DG U P A 1
C27 C 0.9499(3) 0.5785(4) 0.3473(4) 0.0715(15) Uani 0.700(11) 1 d G U P A 1
H27 H 1.009630 0.602252 0.408792 0.086 Uiso 0.700(11) 1 calc R U P A 1
C28 C 0.8489(4) 0.5612(3) 0.3682(4) 0.0567(12) Uani 0.700(11) 1 d DG U P A 1
C29 C 0.6766(8) 0.4706(7) 0.0583(10) 0.079(3) Uani 0.700(11) 1 d D U P A 1
H29A H 0.658157 0.424647 0.086670 0.119 Uiso 0.700(11) 1 calc R U P A 1
H29B H 0.702319 0.462724 -0.010538 0.119 Uiso 0.700(11) 1 calc R U P A 1
H29C H 0.609189 0.501059 0.031951 0.119 Uiso 0.700(11) 1 calc R U P A 1
C30 C 1.0768(6) 0.5754(5) 0.2179(10) 0.105(3) Uani 0.700(11) 1 d D U P A 1
H30A H 1.130871 0.537630 0.258122 0.158 Uiso 0.700(11) 1 calc R U P A 1
H30B H 1.106427 0.621602 0.254470 0.158 Uiso 0.700(11) 1 calc R U P A 1
H30C H 1.065460 0.576216 0.130589 0.158 Uiso 0.700(11) 1 calc R U P A 1
C31 C 0.8387(9) 0.5835(5) 0.4898(8) 0.083(2) Uani 0.700(11) 1 d D U P A 1
H31A H 0.803811 0.630843 0.481142 0.125 Uiso 0.700(11) 1 calc R U P A 1
H31B H 0.914078 0.585009 0.553218 0.125 Uiso 0.700(11) 1 calc R U P A 1
H31C H 0.791664 0.548812 0.512813 0.125 Uiso 0.700(11) 1 calc R U P A 1
B1 B 0.4240(3) 0.46194(16) 0.3240(3) 0.0444(7) Uani 1 1 d . . . . .
C17 C 0.8329(3) 0.2383(2) 0.5430(4) 0.0865(16) Uani 0.707(4) 1 d DG U P B 1
C18 C 0.8860(3) 0.2461(2) 0.4552(4) 0.0997(17) Uani 0.707(4) 1 d G U P B 1
H18 H 0.847900 0.270010 0.380366 0.120 Uiso 0.707(4) 1 calc R U P B 1
C19 C 0.9961(3) 0.2182(3) 0.4792(5) 0.127(2) Uani 0.707(4) 1 d G U P B 1
H19 H 1.031661 0.223373 0.420496 0.152 Uiso 0.707(4) 1 calc R U P B 1
C20 C 1.0531(3) 0.1824(3) 0.5911(5) 0.144(2) Uani 0.707(4) 1 d G U P B 1
H20 H 1.126783 0.163742 0.607180 0.173 Uiso 0.707(4) 1 calc R U P B 1
C21 C 1.0000(4) 0.1747(3) 0.6789(4) 0.148(2) Uani 0.707(4) 1 d G U P B 1
H21 H 1.038146 0.150748 0.753736 0.177 Uiso 0.707(4) 1 calc R U P B 1
C22 C 0.8899(4) 0.2026(3) 0.6549(4) 0.128(2) Uani 0.707(4) 1 d G U P B 1
H22 H 0.854384 0.197385 0.713607 0.153 Uiso 0.707(4) 1 calc R U P B 1
C17A C 0.8502(6) 0.2394(6) 0.5651(12) 0.097(3) Uani 0.293(4) 1 d DG U P B 2
C22A C 0.8762(8) 0.1674(5) 0.6025(13) 0.113(3) Uani 0.293(4) 1 d G U P B 2
H22A H 0.817211 0.134792 0.597177 0.136 Uiso 0.293(4) 1 calc R U P B 2
C21A C 0.9904(9) 0.1443(5) 0.6479(13) 0.128(3) Uani 0.293(4) 1 d G U P B 2
H21A H 1.007870 0.096181 0.672935 0.154 Uiso 0.293(4) 1 calc R U P B 2
C20A C 1.0786(7) 0.1931(6) 0.6559(13) 0.131(3) Uani 0.293(4) 1 d G U P B 2
H20A H 1.155067 0.177648 0.686272 0.157 Uiso 0.293(4) 1 calc R U P B 2
C19A C 1.0526(7) 0.2651(6) 0.6185(13) 0.126(3) Uani 0.293(4) 1 d G U P B 2
H19A H 1.111605 0.297726 0.623850 0.152 Uiso 0.293(4) 1 calc R U P B 2
C18A C 0.9384(8) 0.2882(4) 0.5731(12) 0.108(3) Uani 0.293(4) 1 d G U P B 2
H18A H 0.920947 0.336338 0.548090 0.129 Uiso 0.293(4) 1 calc R U P B 2
C23A C 0.7536(8) 0.5131(5) 0.2730(14) 0.052(2) Uani 0.300(11) 1 d DG U P A 2
C24A C 0.7609(10) 0.5011(8) 0.1563(12) 0.056(2) Uani 0.300(11) 1 d DG U P A 2
C25A C 0.8662(13) 0.5088(8) 0.1395(10) 0.072(3) Uani 0.300(11) 1 d G U P A 2
H25A H 0.871083 0.500744 0.061347 0.087 Uiso 0.300(11) 1 calc R U P A 2
C26A C 0.9641(9) 0.5285(8) 0.2394(12) 0.071(2) Uani 0.300(11) 1 d DG U P A 2
C27A C 0.9568(8) 0.5405(8) 0.3561(10) 0.069(2) Uani 0.300(11) 1 d G U P A 2
H27A H 1.022259 0.553675 0.422997 0.083 Uiso 0.300(11) 1 calc R U P A 2
C28A C 0.8515(10) 0.5328(7) 0.3729(11) 0.062(2) Uani 0.300(11) 1 d DG U P A 2
C29A C 0.6507(19) 0.4813(16) 0.050(3) 0.072(5) Uani 0.300(11) 1 d D U P A 2
H29D H 0.650805 0.430144 0.032922 0.107 Uiso 0.300(11) 1 calc R U P A 2
H29E H 0.646232 0.508603 -0.022831 0.107 Uiso 0.300(11) 1 calc R U P A 2
H29F H 0.585425 0.492763 0.073541 0.107 Uiso 0.300(11) 1 calc R U P A 2
C30A C 1.0766(14) 0.5339(11) 0.214(2) 0.097(4) Uani 0.300(11) 1 d D U P A 2
H30D H 1.083615 0.492613 0.165587 0.145 Uiso 0.300(11) 1 calc R U P A 2
H30E H 1.140517 0.534767 0.291452 0.145 Uiso 0.300(11) 1 calc R U P A 2
H30F H 1.076455 0.577879 0.168252 0.145 Uiso 0.300(11) 1 calc R U P A 2
C31A C 0.847(2) 0.5504(10) 0.5008(16) 0.068(4) Uani 0.300(11) 1 d D U P A 2
H31D H 0.776136 0.575777 0.490974 0.102 Uiso 0.300(11) 1 calc R U P A 2
H31E H 0.911184 0.580611 0.545974 0.102 Uiso 0.300(11) 1 calc R U P A 2
H31F H 0.849494 0.506000 0.546061 0.102 Uiso 0.300(11) 1 calc R U P A 2

loop_
_atom_site_aniso_label
_atom_site_aniso_U_11
_atom_site_aniso_U_22
_atom_site_aniso_U_33
_atom_site_aniso_U_23
_atom_site_aniso_U_13
_atom_site_aniso_U_12
F1 0.0750(11) 0.0584(9) 0.0649(10) 0.0039(8) 0.0494(9) 0.0055(8)
F2 0.0548(9) 0.0581(10) 0.0600(10) -0.0034(7) 0.0172(8) -0.0054(7)
N1 0.0461(11) 0.0443(11) 0.0389(11) 0.0023(9) 0.0198(9) 0.0038(9)
N2 0.0516(12) 0.0451(11) 0.0393(11) 0.0014(9) 0.0227(9) 0.0026(9)
N3 0.090(2) 0.0517(15) 0.0576(15) 0.0054(12) 0.0192(14) 0.0049(14)
C1 0.0500(15) 0.0520(15) 0.0495(15) 0.0034(12) 0.0227(12) 0.0078(12)
C2 0.0602(16) 0.0466(15) 0.0533(15) 0.0085(12) 0.0218(13) 0.0082(13)
C3 0.0551(16) 0.0536(16) 0.0511(15) 0.0077(12) 0.0229(13) -0.0004(12)
C4 0.0447(14) 0.0487(14) 0.0407(13) 0.0029(11) 0.0194(11) 0.0013(11)
C5 0.0439(14) 0.0504(14) 0.0350(12) -0.0013(10) 0.0148(10) -0.0001(11)
C6 0.0473(14) 0.0483(14) 0.0390(13) -0.0021(11) 0.0186(11) 0.0014(11)
C7 0.0486(15) 0.0499(15) 0.0506(15) -0.0045(12) 0.0143(12) 0.0035(12)
C8 0.0618(17) 0.0455(14) 0.0461(14) -0.0032(12) 0.0147(12) 0.0052(12)
C9 0.0642(17) 0.0413(13) 0.0416(13) -0.0004(10) 0.0255(12) 0.0033(12)
C10 0.080(2) 0.0451(15) 0.0569(16) 0.0014(12) 0.0428(15) 0.0031(14)
C11 0.100(3) 0.0456(16) 0.0528(16) 0.0028(13) 0.0397(17) 0.0033(15)
C12 0.126(3) 0.0518(18) 0.076(2) 0.0142(16) 0.061(2) 0.0081(19)
C13 0.145(4) 0.055(2) 0.133(4) 0.021(2) 0.106(3) 0.008(2)
C14 0.103(3) 0.065(2) 0.159(4) 0.030(2) 0.094(3) 0.013(2)
C15 0.085(2) 0.0536(18) 0.102(3) 0.0179(17) 0.062(2) 0.0086(16)
C16 0.083(2) 0.0468(16) 0.0562(17) -0.0039(13) 0.0127(16) 0.0044(15)
C23 0.040(2) 0.048(2) 0.051(2) -0.0028(19) 0.0228(18) -0.0013(17)
C24 0.056(2) 0.071(3) 0.055(2) -0.004(2) 0.027(2) -0.007(2)
C25 0.063(2) 0.089(3) 0.074(3) -0.010(2) 0.044(2) -0.010(2)
C26 0.054(2) 0.079(4) 0.099(3) -0.010(3) 0.040(2) -0.011(2)
C27 0.049(2) 0.071(4) 0.094(3) -0.023(3) 0.026(2) -0.010(2)
C28 0.0421(19) 0.058(3) 0.072(2) -0.021(2) 0.0217(18) -0.005(2)
C29 0.062(5) 0.130(7) 0.056(4) -0.019(4) 0.032(3) -0.027(5)
C30 0.065(3) 0.121(6) 0.153(6) -0.020(6) 0.067(4) -0.019(4)
C31 0.065(4) 0.102(6) 0.084(4) -0.045(4) 0.029(3) -0.014(5)
B1 0.0489(16) 0.0471(16) 0.0417(15) 0.0006(12) 0.0216(13) 0.0008(13)
C17 0.060(3) 0.049(2) 0.119(4) 0.007(2) -0.007(3) 0.006(2)
C18 0.059(3) 0.062(3) 0.160(4) 0.001(3) 0.017(3) 0.008(2)
C19 0.070(3) 0.092(3) 0.198(5) 0.016(4) 0.021(3) 0.006(3)
C20 0.077(3) 0.113(4) 0.204(5) 0.022(4) 0.000(4) 0.013(3)
C21 0.088(3) 0.114(4) 0.183(5) 0.042(4) -0.025(3) 0.012(3)
C22 0.085(3) 0.094(4) 0.151(4) 0.040(3) -0.024(3) 0.002(3)
C17A 0.066(4) 0.065(4) 0.135(5) 0.018(4) 0.002(4) 0.004(4)
C22A 0.073(4) 0.082(5) 0.149(5) 0.025(5) -0.005(4) 0.009(4)
C21A 0.078(4) 0.098(5) 0.168(6) 0.020(5) -0.007(5) 0.017(4)
C20A 0.081(5) 0.105(5) 0.175(6) 0.026(5) 0.007(5) 0.011(4)
C19A 0.073(4) 0.103(5) 0.177(6) 0.030(5) 0.012(4) 0.011(4)
C18A 0.068(4) 0.079(4) 0.156(5) 0.022(4) 0.013(4) 0.004(4)
C23A 0.047(4) 0.053(4) 0.055(4) -0.006(4) 0.018(3) -0.002(3)
C24A 0.051(4) 0.071(4) 0.055(4) -0.002(4) 0.029(3) -0.007(4)
C25A 0.063(4) 0.088(5) 0.076(4) 0.001(4) 0.037(4) -0.005(4)
C26A 0.053(3) 0.081(5) 0.090(4) -0.012(4) 0.042(3) 0.000(4)
C27A 0.048(3) 0.074(5) 0.087(4) -0.022(5) 0.025(3) -0.008(4)
C28A 0.050(3) 0.068(5) 0.070(4) -0.015(4) 0.022(3) 0.001(4)
C29A 0.058(8) 0.103(8) 0.049(7) -0.017(6) 0.013(6) 0.014(7)
C30A 0.066(6) 0.103(10) 0.130(9) -0.009(9) 0.047(6) -0.007(8)
C31A 0.055(6) 0.082(9) 0.064(6) -0.029(7) 0.016(5) -0.004(8)

loop_
_atom_type_symbol
_atom_type_description
_atom_type_scat_dispersion_real
_atom_type_scat_dispersion_imag
_atom_type_scat_source
C C 0.0033 0.0016 'International Tables Vol C Tables 4.2.6.8 and 6.1.1.4'
H H 0.0000 0.0000 'International Tables Vol C Tables 4.2.6.8 and 6.1.1.4'
B B 0.0013 0.0007 'International Tables Vol C Tables 4.2.6.8 and 6.1.1.4'
F F 0.0171 0.0103 'International Tables Vol C Tables 4.2.6.8 and 6.1.1.4'
N N 0.0061 0.0033 'International Tables Vol C Tables 4.2.6.8 and 6.1.1.4'

loop_
_geom_angle_atom_site_label_1
_geom_angle_atom_site_label_2
_geom_angle_atom_site_label_3
_geom_angle
_geom_angle_site_symmetry_1
_geom_angle_site_symmetry_3
_geom_angle_publ_flag
C1 N1 C4 107.2(2) . . ?
C1 N1 B1 126.7(2) . . ?
C4 N1 B1 126.0(2) . . ?
C6 N2 B1 123.5(2) . . ?
C9 N2 C6 106.7(2) . . ?
C9 N2 B1 129.5(2) . . ?
C16 N3 C11 118.9(3) . . ?
N1 C1 H1 124.6 . . ?
N1 C1 C2 110.8(2) . . ?
C2 C1 H1 124.6 . . ?
C1 C2 H2 126.5 . . ?
C3 C2 C1 107.0(2) . . ?
C3 C2 H2 126.5 . . ?
C2 C3 H3 126.4 . . ?
C2 C3 C4 107.1(2) . . ?
C4 C3 H3 126.4 . . ?
N1 C4 C3 107.9(2) . . ?
C5 C4 N1 120.6(2) . . ?
C5 C4 C3 131.4(2) . . ?
C4 C5 C6 119.7(2) . . ?
C4 C5 C23 118.8(3) . . ?
C4 C5 C23A 126.0(4) . . ?
C6 C5 C23 121.5(3) . . ?
C6 C5 C23A 114.3(4) . . ?
N2 C6 C5 122.6(2) . . ?
C7 C6 N2 109.8(2) . . ?
C7 C6 C5 127.4(2) . . ?
C6 C7 H7 126.5 . . ?
C6 C7 C8 106.9(2) . . ?
C8 C7 H7 126.5 . . ?
C7 C8 C9 106.8(2) . . ?
C7 C8 C16 133.7(3) . . ?
C9 C8 C16 119.4(3) . . ?
N2 C9 C8 109.7(2) . . ?
N2 C9 C10 130.6(3) . . ?
C8 C9 C10 119.8(2) . . ?
C11 C10 C9 114.7(3) . . ?
C15 C10 C9 126.5(3) . . ?
C15 C10 C11 118.7(3) . . ?
N3 C11 C10 124.9(3) . . ?
N3 C11 C12 116.1(3) . . ?
C12 C11 C10 118.9(3) . . ?
C11 C12 H12 119.5 . . ?
C13 C12 C11 121.0(3) . . ?
C13 C12 H12 119.5 . . ?
C12 C13 H13 119.9 . . ?
C12 C13 C14 120.1(3) . . ?
C14 C13 H13 119.9 . . ?
C13 C14 H14 120.0 . . ?
C15 C14 C13 120.0(4) . . ?
C15 C14 H14 120.0 . . ?
C10 C15 H15 119.5 . . ?
C14 C15 C10 121.0(3) . . ?
C14 C15 H15 119.5 . . ?
N3 C16 C8 121.4(3) . . ?
N3 C16 C17 116.4(3) . . ?
N3 C16 C17A 114.2(5) . . ?
C8 C16 C17 122.2(3) . . ?
C8 C16 C17A 124.1(5) . . ?
C24 C23 C5 118.5(4) . . ?
C24 C23 C28 120.0 . . ?
C28 C23 C5 121.5(4) . . ?
C23 C24 C29 122.8(6) . . ?
C25 C24 C23 120.0 . . ?
C25 C24 C29 117.2(6) . . ?
C24 C25 H25 120.0 . . ?
C24 C25 C26 120.0 . . ?
C26 C25 H25 120.0 . . ?
C25 C26 C30 121.1(5) . . ?
C27 C26 C25 120.0 . . ?
C27 C26 C30 118.8(5) . . ?
C26 C27 H27 120.0 . . ?
C28 C27 C26 120.0 . . ?
C28 C27 H27 120.0 . . ?
C23 C28 C31 121.7(5) . . ?
C27 C28 C23 120.0 . . ?
C27 C28 C31 118.2(5) . . ?
C24 C29 H29A 109.5 . . ?
C24 C29 H29B 109.5 . . ?
C24 C29 H29C 109.5 . . ?
H29A C29 H29B 109.5 . . ?
H29A C29 H29C 109.5 . . ?
H29B C29 H29C 109.5 . . ?
C26 C30 H30A 109.5 . . ?
C26 C30 H30B 109.5 . . ?
C26 C30 H30C 109.5 . . ?
H30A C30 H30B 109.5 . . ?
H30A C30 H30C 109.5 . . ?
H30B C30 H30C 109.5 . . ?
C28 C31 H31A 109.5 . . ?
C28 C31 H31B 109.5 . . ?
C28 C31 H31C 109.5 . . ?
H31A C31 H31B 109.5 . . ?
H31A C31 H31C 109.5 . . ?
H31B C31 H31C 109.5 . . ?
F1 B1 F2 109.5(2) . . ?
F1 B1 N1 109.3(2) . . ?
F1 B1 N2 112.1(2) . . ?
F2 B1 N1 108.3(2) . . ?
F2 B1 N2 110.9(2) . . ?
N2 B1 N1 106.6(2) . . ?
C18 C17 C16 121.4(3) . . ?
C18 C17 C22 120.0 . . ?
C22 C17 C16 118.5(3) . . ?
C17 C18 H18 120.0 . . ?
C19 C18 C17 120.0 . . ?
C19 C18 H18 120.0 . . ?
C18 C19 H19 120.0 . . ?
C20 C19 C18 120.0 . . ?
C20 C19 H19 120.0 . . ?
C19 C20 H20 120.0 . . ?
C19 C20 C21 120.0 . . ?
C21 C20 H20 120.0 . . ?
C20 C21 H21 120.0 . . ?
C22 C21 C20 120.0 . . ?
C22 C21 H21 120.0 . . ?
C17 C22 H22 120.0 . . ?
C21 C22 C17 120.0 . . ?
C21 C22 H22 120.0 . . ?
C22A C17A C16 117.7(6) . . ?
C22A C17A C18A 120.0 . . ?
C18A C17A C16 122.2(6) . . ?
C17A C22A H22A 120.0 . . ?
C17A C22A C21A 120.0 . . ?
C21A C22A H22A 120.0 . . ?
C22A C21A H21A 120.0 . . ?
C22A C21A C20A 120.0 . . ?
C20A C21A H21A 120.0 . . ?
C21A C20A H20A 120.0 . . ?
C19A C20A C21A 120.0 . . ?
C19A C20A H20A 120.0 . . ?
C20A C19A H19A 120.0 . . ?
C20A C19A C18A 120.0 . . ?
C18A C19A H19A 120.0 . . ?
C17A C18A H18A 120.0 . . ?
C19A C18A C17A 120.0 . . ?
C19A C18A H18A 120.0 . . ?
C24A C23A C5 122.6(9) . . ?
C24A C23A C28A 120.0 . . ?
C28A C23A C5 117.4(9) . . ?
C23A C24A C25A 120.0 . . ?
C23A C24A C29A 117.6(16) . . ?
C25A C24A C29A 122.4(16) . . ?
C24A C25A H25A 120.0 . . ?
C26A C25A C24A 120.0 . . ?
C26A C25A H25A 120.0 . . ?
C25A C26A C27A 120.0 . . ?
C25A C26A C30A 116.7(11) . . ?
C27A C26A C30A 123.3(11) . . ?
C26A C27A H27A 120.0 . . ?
C26A C27A C28A 120.0 . . ?
C28A C27A H27A 120.0 . . ?
C23A C28A C31A 121.9(11) . . ?
C27A C28A C23A 120.0 . . ?
C27A C28A C31A 118.0(11) . . ?
C24A C29A H29D 109.5 . . ?
C24A C29A H29E 109.5 . . ?
C24A C29A H29F 109.5 . . ?
H29D C29A H29E 109.5 . . ?
H29D C29A H29F 109.5 . . ?
H29E C29A H29F 109.5 . . ?
C26A C30A H30D 109.5 . . ?
C26A C30A H30E 109.5 . . ?
C26A C30A H30F 109.5 . . ?
H30D C30A H30E 109.5 . . ?
H30D C30A H30F 109.5 . . ?
H30E C30A H30F 109.5 . . ?
C28A C31A H31D 109.5 . . ?
C28A C31A H31E 109.5 . . ?
C28A C31A H31F 109.5 . . ?
H31D C31A H31E 109.5 . . ?
H31D C31A H31F 109.5 . . ?
H31E C31A H31F 109.5 . . ?

loop_
_geom_bond_atom_site_label_1
_geom_bond_atom_site_label_2
_geom_bond_distance
_geom_bond_site_symmetry_2
_geom_bond_publ_flag
F1 B1 1.373(3) . ?
F2 B1 1.388(3) . ?
N1 C1 1.325(3) . ?
N1 C4 1.393(3) . ?
N1 B1 1.555(4) . ?
N2 C6 1.392(3) . ?
N2 C9 1.367(3) . ?
N2 B1 1.548(4) . ?
N3 C11 1.382(4) . ?
N3 C16 1.311(4) . ?
C1 H1 0.9300 . ?
C1 C2 1.399(4) . ?
C2 H2 0.9300 . ?
C2 C3 1.363(4) . ?
C3 H3 0.9300 . ?
C3 C4 1.415(4) . ?
C4 C5 1.373(3) . ?
C5 C6 1.419(4) . ?
C5 C23 1.523(4) . ?
C5 C23A 1.426(9) . ?
C6 C7 1.389(4) . ?
C7 H7 0.9300 . ?
C7 C8 1.402(4) . ?
C8 C9 1.410(4) . ?
C8 C16 1.438(4) . ?
C9 C10 1.429(4) . ?
C10 C11 1.421(4) . ?
C10 C15 1.392(4) . ?
C11 C12 1.402(4) . ?
C12 H12 0.9300 . ?
C12 C13 1.357(6) . ?
C13 H13 0.9300 . ?
C13 C14 1.399(6) . ?
C14 H14 0.9300 . ?
C14 C15 1.372(4) . ?
C15 H15 0.9300 . ?
C16 C17 1.452(4) . ?
C16 C17A 1.619(8) . ?
C23 C24 1.3900 . ?
C23 C28 1.3900 . ?
C24 C25 1.3900 . ?
C24 C29 1.515(7) . ?
C25 H25 0.9300 . ?
C25 C26 1.3900 . ?
C26 C27 1.3900 . ?
C26 C30 1.529(6) . ?
C27 H27 0.9300 . ?
C27 C28 1.3900 . ?
C28 C31 1.500(7) . ?
C29 H29A 0.9600 . ?
C29 H29B 0.9600 . ?
C29 H29C 0.9600 . ?
C30 H30A 0.9600 . ?
C30 H30B 0.9600 . ?
C30 H30C 0.9600 . ?
C31 H31A 0.9600 . ?
C31 H31B 0.9600 . ?
C31 H31C 0.9600 . ?
C17 C18 1.3900 . ?
C17 C22 1.3900 . ?
C18 H18 0.9300 . ?
C18 C19 1.3900 . ?
C19 H19 0.9300 . ?
C19 C20 1.3900 . ?
C20 H20 0.9300 . ?
C20 C21 1.3900 . ?
C21 H21 0.9300 . ?
C21 C22 1.3900 . ?
C22 H22 0.9300 . ?
C17A C22A 1.3900 . ?
C17A C18A 1.3900 . ?
C22A H22A 0.9300 . ?
C22A C21A 1.3900 . ?
C21A H21A 0.9300 . ?
C21A C20A 1.3900 . ?
C20A H20A 0.9300 . ?
C20A C19A 1.3900 . ?
C19A H19A 0.9300 . ?
C19A C18A 1.3900 . ?
C18A H18A 0.9300 . ?
C23A C24A 1.3900 . ?
C23A C28A 1.3900 . ?
C24A C25A 1.3900 . ?
C24A C29A 1.516(14) . ?
C25A H25A 0.9300 . ?
C25A C26A 1.3900 . ?
C26A C27A 1.3900 . ?
C26A C30A 1.525(13) . ?
C27A H27A 0.9300 . ?
C27A C28A 1.3900 . ?
C28A C31A 1.522(13) . ?
C29A H29D 0.9600 . ?
C29A H29E 0.9600 . ?
C29A H29F 0.9600 . ?
C30A H30D 0.9600 . ?
C30A H30E 0.9600 . ?
C30A H30F 0.9600 . ?
C31A H31D 0.9600 . ?
C31A H31E 0.9600 . ?
C31A H31F 0.9600 . ?

loop_
_geom_torsion_atom_site_label_1
_geom_torsion_atom_site_label_2
_geom_torsion_atom_site_label_3
_geom_torsion_atom_site_label_4
_geom_torsion
_geom_torsion_site_symmetry_1
_geom_torsion_site_symmetry_2
_geom_torsion_site_symmetry_3
_geom_torsion_site_symmetry_4
_geom_torsion_publ_flag
N1 C1 C2 C3 0.4(3) . . . . ?
N1 C4 C5 C6 -2.2(4) . . . . ?
N1 C4 C5 C23 -179.0(3) . . . . ?
N1 C4 C5 C23A 175.4(8) . . . . ?
N2 C6 C7 C8 -1.2(3) . . . . ?
N2 C9 C10 C11 -171.2(3) . . . . ?
N2 C9 C10 C15 11.1(5) . . . . ?
N3 C11 C12 C13 -174.1(3) . . . . ?
N3 C16 C17 C18 143.4(3) . . . . ?
N3 C16 C17 C22 -33.9(4) . . . . ?
N3 C16 C17A C22A 24.3(9) . . . . ?
N3 C16 C17A C18A -153.1(7) . . . . ?
C1 N1 C4 C3 -0.5(3) . . . . ?
C1 N1 C4 C5 175.4(2) . . . . ?
C1 N1 B1 F1 -50.9(3) . . . . ?
C1 N1 B1 F2 68.4(3) . . . . ?
C1 N1 B1 N2 -172.2(2) . . . . ?
C1 C2 C3 C4 -0.7(3) . . . . ?
C2 C3 C4 N1 0.7(3) . . . . ?
C2 C3 C4 C5 -174.5(3) . . . . ?
C3 C4 C5 C6 172.6(3) . . . . ?
C3 C4 C5 C23 -4.2(5) . . . . ?
C3 C4 C5 C23A -9.8(9) . . . . ?
C4 N1 C1 C2 0.0(3) . . . . ?
C4 N1 B1 F1 133.6(2) . . . . ?
C4 N1 B1 F2 -107.2(3) . . . . ?
C4 N1 B1 N2 12.2(3) . . . . ?
C4 C5 C6 N2 6.7(4) . . . . ?
C4 C5 C6 C7 -167.5(2) . . . . ?
C4 C5 C23 C24 -95.4(3) . . . . ?
C4 C5 C23 C28 85.8(4) . . . . ?
C4 C5 C23A C24A -82.0(7) . . . . ?
C4 C5 C23A C28A 99.3(8) . . . . ?
C5 C6 C7 C8 173.6(2) . . . . ?
C5 C23 C24 C25 -178.9(3) . . . . ?
C5 C23 C24 C29 2.6(7) . . . . ?
C5 C23 C28 C27 178.9(3) . . . . ?
C5 C23 C28 C31 -2.7(5) . . . . ?
C5 C23A C24A C25A -178.7(6) . . . . ?
C5 C23A C24A C29A 2.6(14) . . . . ?
C5 C23A C28A C27A 178.8(6) . . . . ?
C5 C23A C28A C31A -4.5(11) . . . . ?
C6 N2 C9 C8 1.9(3) . . . . ?
C6 N2 C9 C10 -177.4(3) . . . . ?
C6 N2 B1 F1 -126.9(2) . . . . ?
C6 N2 B1 F2 110.3(3) . . . . ?
C6 N2 B1 N1 -7.3(3) . . . . ?
C6 C5 C23 C24 87.9(3) . . . . ?
C6 C5 C23 C28 -91.0(4) . . . . ?
C6 C5 C23A C24A 95.7(6) . . . . ?
C6 C5 C23A C28A -83.0(7) . . . . ?
C6 C7 C8 C9 2.3(3) . . . . ?
C6 C7 C8 C16 -173.5(3) . . . . ?
C7 C8 C9 N2 -2.6(3) . . . . ?
C7 C8 C9 C10 176.7(2) . . . . ?
C7 C8 C16 N3 173.4(3) . . . . ?
C7 C8 C16 C17 -9.1(5) . . . . ?
C7 C8 C16 C17A 0.0(7) . . . . ?
C8 C9 C10 C11 9.6(4) . . . . ?
C8 C9 C10 C15 -168.1(3) . . . . ?
C8 C16 C17 C18 -34.2(4) . . . . ?
C8 C16 C17 C22 148.5(3) . . . . ?
C8 C16 C17A C22A -161.9(6) . . . . ?
C8 C16 C17A C18A 20.8(11) . . . . ?
C9 N2 C6 C5 -175.5(2) . . . . ?
C9 N2 C6 C7 -0.4(3) . . . . ?
C9 N2 B1 F1 46.2(3) . . . . ?
C9 N2 B1 F2 -76.6(3) . . . . ?
C9 N2 B1 N1 165.8(2) . . . . ?
C9 C8 C16 N3 -2.0(4) . . . . ?
C9 C8 C16 C17 175.5(3) . . . . ?
C9 C8 C16 C17A -175.4(6) . . . . ?
C9 C10 C11 N3 -4.8(4) . . . . ?
C9 C10 C11 C12 178.1(3) . . . . ?
C9 C10 C15 C14 178.7(3) . . . . ?
C10 C11 C12 C13 3.2(5) . . . . ?
C11 N3 C16 C8 7.0(4) . . . . ?
C11 N3 C16 C17 -170.6(3) . . . . ?
C11 N3 C16 C17A -179.0(5) . . . . ?
C11 C10 C15 C14 1.0(5) . . . . ?
C11 C12 C13 C14 0.6(6) . . . . ?
C12 C13 C14 C15 -3.6(6) . . . . ?
C13 C14 C15 C10 2.8(6) . . . . ?
C15 C10 C11 N3 173.1(3) . . . . ?
C15 C10 C11 C12 -3.9(4) . . . . ?
C16 N3 C11 C10 -3.6(4) . . . . ?
C16 N3 C11 C12 173.5(3) . . . . ?
C16 C8 C9 N2 173.9(2) . . . . ?
C16 C8 C9 C10 -6.8(4) . . . . ?
C16 C17 C18 C19 -177.2(4) . . . . ?
C16 C17 C22 C21 177.3(4) . . . . ?
C16 C17A C22A C21A -177.4(10) . . . . ?
C16 C17A C18A C19A 177.3(11) . . . . ?
C23 C5 C6 N2 -176.5(3) . . . . ?
C23 C5 C6 C7 9.3(5) . . . . ?
C23 C24 C25 C26 0.0 . . . . ?
C24 C23 C28 C27 0.0 . . . . ?
C24 C23 C28 C31 178.4(5) . . . . ?
C24 C25 C26 C27 0.0 . . . . ?
C24 C25 C26 C30 175.7(5) . . . . ?
C25 C26 C27 C28 0.0 . . . . ?
C26 C27 C28 C23 0.0 . . . . ?
C26 C27 C28 C31 -178.5(5) . . . . ?
C28 C23 C24 C25 0.0 . . . . ?
C28 C23 C24 C29 -178.5(7) . . . . ?
C29 C24 C25 C26 178.5(7) . . . . ?
C30 C26 C27 C28 -175.8(5) . . . . ?
B1 N1 C1 C2 -176.2(2) . . . . ?
B1 N1 C4 C3 175.8(2) . . . . ?
B1 N1 C4 C5 -8.3(4) . . . . ?
B1 N2 C6 C5 -1.1(3) . . . . ?
B1 N2 C6 C7 174.0(2) . . . . ?
B1 N2 C9 C8 -172.1(2) . . . . ?
B1 N2 C9 C10 8.6(4) . . . . ?
C17 C18 C19 C20 0.0 . . . . ?
C18 C17 C22 C21 0.0 . . . . ?
C18 C19 C20 C21 0.0 . . . . ?
C19 C20 C21 C22 0.0 . . . . ?
C20 C21 C22 C17 0.0 . . . . ?
C22 C17 C18 C19 0.0 . . . . ?
C17A C22A C21A C20A 0.0 . . . . ?
C22A C17A C18A C19A 0.0 . . . . ?
C22A C21A C20A C19A 0.0 . . . . ?
C21A C20A C19A C18A 0.0 . . . . ?
C20A C19A C18A C17A 0.0 . . . . ?
C18A C17A C22A C21A 0.0 . . . . ?
C23A C5 C6 N2 -171.1(7) . . . . ?
C23A C5 C6 C7 14.7(7) . . . . ?
C23A C24A C25A C26A 0.0 . . . . ?
C24A C23A C28A C27A 0.0 . . . . ?
C24A C23A C28A C31A 176.7(10) . . . . ?
C24A C25A C26A C27A 0.0 . . . . ?
C24A C25A C26A C30A 178.6(10) . . . . ?
C25A C26A C27A C28A 0.0 . . . . ?
C26A C27A C28A C23A 0.0 . . . . ?
C26A C27A C28A C31A -176.8(10) . . . . ?
C28A C23A C24A C25A 0.0 . . . . ?
C28A C23A C24A C29A -178.7(15) . . . . ?
C29A C24A C25A C26A 178.6(16) . . . . ?
C30A C26A C27A C28A -178.5(11) . . . . ?
